data_7150335
loop_
_publ_author_name
'Arany, Andrea'
'Crowley, Patrick J.'
'Fawcett, John'
'Hursthouse, Michael B.'
'Kariuki, Benson M.'
'Light, Mark E.'
'Moralee, Andrew C.'
'Percy, Jonathan M.'
'Salafia, Vittoria'

_publ_section_title
;
 Highly-functionalised difluorinated (hydroxymethyl)conduritol
 analogues via the Diels-Alder reactions of a difluorinated dienophile.
;
_journal_issue 4
_journal_name_full 'Organic &amp; biomolecular chemistry'
_journal_page_first 455
_journal_page_last 465
_journal_paper_doi 10.1039/b314314g
_journal_volume 2
_journal_year 2004
_chemical_formula_sum 'C14 H19 F2 N O5'
_chemical_formula_weight 319.30
_chemical_name_systematic
;
?
;
_space_group_IT_number 14
_symmetry_cell_setting monoclinic
_symmetry_space_group_name_Hall '-P 2ybc'
_symmetry_space_group_name_H-M 'P 1 21/c 1'
_atom_sites_solution_hydrogens geom
_atom_sites_solution_primary direct
_atom_sites_solution_secondary difmap
_audit_creation_method SHELXL-97
_cell_angle_alpha 90.00
_cell_angle_beta 116.70(4)
_cell_angle_gamma 90.00
_cell_formula_units_Z 8
_cell_length_a 16.3285(16)
_cell_length_b 11.9385(11)
_cell_length_c 17.5557(13)
_cell_measurement_reflns_used 351739
_cell_measurement_temperature 150(2)
_cell_measurement_theta_max 27.48
_cell_measurement_theta_min 1.00
_cell_volume 3057.4(12)
_computing_cell_refinement 'DENZO (Otwinowski and MInor, 1997)'
_computing_data_collection 'COLLECT (Hooft, 1998)'
_computing_data_reduction 'DENZO, COLLECT, MAXUS (Mackay et al., 1998)'
_computing_molecular_graphics 'SHELXL-97 (Sheldrick, 1997)'
_computing_publication_material 'SHELXL-97 (Sheldrick, 1997)'
_computing_structure_refinement 'SHELXL-97 (Sheldrick, 1997)'
_computing_structure_solution 'SHELXS-97 (Sheldrick, 1990)'
_diffrn_ambient_temperature 150(2)
_diffrn_measured_fraction_theta_full 0.994
_diffrn_measured_fraction_theta_max 0.994
_diffrn_measurement_device_type 'Bruker Nonius Kappa CCD Area detector'
_diffrn_measurement_method '\f and \w scans to fill the asymmetric unit'
_diffrn_radiation_monochromator graphite
_diffrn_radiation_source 'fine-focus sealed tube'
_diffrn_radiation_type MoK\a
_diffrn_radiation_wavelength 0.71073
_diffrn_reflns_av_R_equivalents 0.1526
_diffrn_reflns_av_sigmaI/netI 0.0940
_diffrn_reflns_limit_h_max 19
_diffrn_reflns_limit_h_min -19
_diffrn_reflns_limit_k_max 14
_diffrn_reflns_limit_k_min -13
_diffrn_reflns_limit_l_max 20
_diffrn_reflns_limit_l_min -20
_diffrn_reflns_number 37999
_diffrn_reflns_theta_full 24.95
_diffrn_reflns_theta_max 24.95
_diffrn_reflns_theta_min 3.02
_exptl_absorpt_coefficient_mu 0.120
_exptl_absorpt_correction_T_max 0.9822
_exptl_absorpt_correction_T_min 0.9764
_exptl_absorpt_correction_type multi-scan
_exptl_absorpt_process_details 'SORTAV (Blessing, 1997)'
_exptl_crystal_density_diffrn 1.387
_exptl_crystal_density_method 'not measured'
_exptl_crystal_F_000 1344
_exptl_crystal_size_max 0.20
_exptl_crystal_size_mid 0.20
_exptl_crystal_size_min 0.15
_refine_diff_density_max 0.530
_refine_diff_density_min -0.254
_refine_diff_density_rms 0.065
_refine_ls_extinction_method none
_refine_ls_goodness_of_fit_ref 0.939
_refine_ls_hydrogen_treatment mixed
_refine_ls_matrix_type full
_refine_ls_number_parameters 403
_refine_ls_number_reflns 5330
_refine_ls_number_restraints 0
_refine_ls_restrained_S_all 0.939
_refine_ls_R_factor_all 0.1446
_refine_ls_R_factor_gt 0.0595
_refine_ls_shift/su_max 0.000
_refine_ls_shift/su_mean 0.000
_refine_ls_structure_factor_coef Fsqd
_refine_ls_weighting_details 'calc w=1/[\s^2^(Fo^2^)+(0.0799P)^2^+0.0000P] where P=(Fo^2^+2Fc^2^)/3'
_refine_ls_weighting_scheme calc
_refine_ls_wR_factor_gt 0.1250
_refine_ls_wR_factor_ref 0.1588
_reflns_number_gt 2669
_reflns_number_total 5330
_reflns_threshold_expression >2sigma(I)
_cod_data_source_file b314314g.txt
_cod_data_source_block 12a
_cod_original_cell_volume 3057.4(5)
_cod_original_sg_symbol_H-M P2(1)/c
_cod_database_code 7150335

loop_
_symmetry_equiv_pos_as_xyz
'x, y, z'
'-x, y+1/2, -z+1/2'
'-x, -y, -z'
'x, -y-1/2, z-1/2'

loop_
_atom_site_label
_atom_site_type_symbol
_atom_site_fract_x
_atom_site_fract_y
_atom_site_fract_z
_atom_site_U_iso_or_equiv
_atom_site_adp_type
_atom_site_occupancy
_atom_site_symmetry_multiplicity
_atom_site_calc_flag
_atom_site_refinement_flags
_atom_site_disorder_assembly
_atom_site_disorder_group
F1 F 0.94137(13) 1.08522(15) 0.62695(11) 0.0435(5) Uani 1 1 d . . .
F2 F 0.91385(13) 1.06983(15) 0.73634(11) 0.0411(5) Uani 1 1 d . . .
N1 N 0.84834(18) 0.7804(2) 0.46529(15) 0.0340(7) Uani 1 1 d . . .
O1 O 1.08443(15) 0.91950(19) 0.71401(13) 0.0386(6) Uani 1 1 d . . .
O2 O 0.86207(16) 0.8060(2) 0.75256(13) 0.0409(6) Uani 1 1 d . . .
O3 O 0.77384(15) 0.90378(19) 0.63416(13) 0.0363(6) Uani 1 1 d . . .
O4 O 0.90532(15) 0.88655(18) 0.58310(12) 0.0319(6) Uani 1 1 d . . .
O5 O 0.86162(16) 0.70804(18) 0.59018(13) 0.0378(6) Uani 1 1 d . . .
C1 C 0.9306(2) 0.8959(3) 0.67196(18) 0.0300(8) Uani 1 1 d . . .
C2 C 0.9603(2) 1.0207(3) 0.6965(2) 0.0339(9) Uani 1 1 d . . .
C3 C 1.0630(2) 1.0116(3) 0.7545(2) 0.0373(9) Uani 1 1 d . . .
H3 H 1.0983 1.0802 0.7604 0.045 Uiso 1 1 calc R . .
C4 C 1.0732(2) 0.9613(3) 0.8367(2) 0.0385(9) Uani 1 1 d . . .
H4 H 1.0924 0.9973 0.8888 0.046 Uiso 1 1 calc R . .
C5 C 1.0492(2) 0.8551(3) 0.81945(19) 0.0359(9) Uani 1 1 d . . .
H5 H 1.0478 0.8011 0.8570 0.043 Uiso 1 1 calc R . .
C6 C 1.0245(2) 0.8391(3) 0.72572(19) 0.0331(8) Uani 1 1 d . . .
H6 H 1.0298 0.7621 0.7091 0.040 Uiso 1 1 calc R . .
C7 C 0.8522(2) 0.8606(3) 0.6914(2) 0.0324(8) Uani 1 1 d . . .
C8 C 0.6931(2) 0.8818(3) 0.6463(2) 0.0438(10) Uani 1 1 d . . .
H8A H 0.6914 0.9321 0.6890 0.053 Uiso 1 1 calc R . .
H8B H 0.6943 0.8054 0.6656 0.053 Uiso 1 1 calc R . .
C9 C 0.6110(3) 0.8997(4) 0.5629(2) 0.0665(13) Uani 1 1 d . . .
H9A H 0.6115 0.9748 0.5436 0.100 Uiso 1 1 calc R . .
H9B H 0.5564 0.8882 0.5696 0.100 Uiso 1 1 calc R . .
H9C H 0.6121 0.8476 0.5217 0.100 Uiso 1 1 calc R . .
C10 C 0.8702(2) 0.7838(3) 0.5479(2) 0.0316(8) Uani 1 1 d . . .
C11 C 0.8079(3) 0.6765(3) 0.4192(2) 0.0434(10) Uani 1 1 d . . .
H11C H 0.7709 0.6937 0.3593 0.052 Uiso 1 1 calc R . .
H11D H 0.7676 0.6453 0.4409 0.052 Uiso 1 1 calc R . .
C12 C 0.8786(3) 0.5902(3) 0.4274(2) 0.0623(13) Uani 1 1 d . . .
H12D H 0.9157 0.6183 0.4020 0.093 Uiso 1 1 calc R . .
H12E H 0.8484 0.5227 0.3988 0.093 Uiso 1 1 calc R . .
H12F H 0.9167 0.5745 0.4866 0.093 Uiso 1 1 calc R . .
C13 C 0.8637(2) 0.8734(3) 0.4185(2) 0.0412(9) Uani 1 1 d . . .
H13C H 0.8805 0.8435 0.3761 0.049 Uiso 1 1 calc R . .
H13D H 0.9143 0.9188 0.4578 0.049 Uiso 1 1 calc R . .
C14 C 0.7794(3) 0.9463(3) 0.3748(2) 0.0634(12) Uani 1 1 d . . .
H14D H 0.7287 0.9011 0.3372 0.095 Uiso 1 1 calc R . .
H14E H 0.7910 1.0037 0.3426 0.095 Uiso 1 1 calc R . .
H14F H 0.7651 0.9802 0.4170 0.095 Uiso 1 1 calc R . .
F1A F 0.44062(14) 0.58667(15) 0.13856(11) 0.0425(5) Uani 1 1 d . . .
F2A F 0.40651(13) 0.60603(15) 0.24352(12) 0.0424(5) Uani 1 1 d . . .
N1A N 0.35333(18) 0.8826(2) -0.02923(15) 0.0326(7) Uani 1 1 d . . .
O1A O 0.58276(15) 0.75275(19) 0.22945(13) 0.0363(6) Uani 1 1 d . . .
O2A O 0.35226(16) 0.8674(2) 0.25415(14) 0.0423(6) Uani 1 1 d . . .
O3A O 0.27050(15) 0.76786(19) 0.13437(13) 0.0370(6) Uani 1 1 d . . .
O4A O 0.40773(15) 0.78414(17) 0.09187(12) 0.0320(6) Uani 1 1 d . . .
O5A O 0.36811(16) 0.96616(18) 0.09341(13) 0.0376(6) Uani 1 1 d . . .
C1A C 0.4282(2) 0.7778(3) 0.17981(18) 0.0296(8) Uani 1 1 d . . .
C2A C 0.4554(2) 0.6527(3) 0.2059(2) 0.0333(9) Uani 1 1 d . . .
C3A C 0.5588(2) 0.6610(3) 0.26846(19) 0.0364(9) Uani 1 1 d . . .
H3A H 0.5945 0.5922 0.2767 0.044 Uiso 1 1 calc R . .
C4A C 0.5635(2) 0.7147(3) 0.34878(19) 0.0366(9) Uani 1 1 d . . .
H4A H 0.5791 0.6802 0.4010 0.044 Uiso 1 1 calc R . .
C5A C 0.5411(2) 0.8197(3) 0.32896(19) 0.0361(9) Uani 1 1 d . . .
H5A H 0.5379 0.8751 0.3648 0.043 Uiso 1 1 calc R . .
C6A C 0.5214(2) 0.8338(3) 0.23704(19) 0.0325(8) Uani 1 1 d . . .
H6A H 0.5283 0.9103 0.2206 0.039 Uiso 1 1 calc R . .
C7A C 0.3472(2) 0.8125(3) 0.1947(2) 0.0320(8) Uani 1 1 d . . .
C8A C 0.1880(2) 0.7792(3) 0.1454(2) 0.0448(10) Uani 1 1 d . . .
H8A1 H 0.1836 0.8544 0.1642 0.054 Uiso 1 1 calc R . .
H8A2 H 0.1889 0.7264 0.1878 0.054 Uiso 1 1 calc R . .
C9A C 0.1085(3) 0.7557(4) 0.0607(2) 0.0646(13) Uani 1 1 d . . .
H9A1 H 0.1095 0.8070 0.0190 0.097 Uiso 1 1 calc R . .
H9A2 H 0.0523 0.7647 0.0650 0.097 Uiso 1 1 calc R . .
H9A3 H 0.1127 0.6803 0.0437 0.097 Uiso 1 1 calc R . .
C10A C 0.3744(2) 0.8864(3) 0.0532(2) 0.0318(8) Uani 1 1 d . . .
C11A C 0.3141(2) 0.9828(3) -0.0811(2) 0.0404(9) Uani 1 1 d . . .
H11A H 0.2845 1.0279 -0.0546 0.048 Uiso 1 1 calc R . .
H11B H 0.2677 0.9604 -0.1370 0.048 Uiso 1 1 calc R . .
C12A C 0.3860(3) 1.0524(3) -0.0910(2) 0.0554(11) Uani 1 1 d . . .
H12A H 0.4273 1.0834 -0.0368 0.083 Uiso 1 1 calc R . .
H12B H 0.3568 1.1120 -0.1307 0.083 Uiso 1 1 calc R . .
H12C H 0.4196 1.0060 -0.1119 0.083 Uiso 1 1 calc R . .
C13A C 0.3601(2) 0.7801(3) -0.0722(2) 0.0413(9) Uani 1 1 d . . .
H13A H 0.4140 0.7385 -0.0341 0.050 Uiso 1 1 calc R . .
H13B H 0.3677 0.8003 -0.1222 0.050 Uiso 1 1 calc R . .
C14A C 0.2765(3) 0.7057(3) -0.0992(2) 0.0502(10) Uani 1 1 d . . .
H14A H 0.2715 0.6804 -0.0495 0.075 Uiso 1 1 calc R . .
H14B H 0.2825 0.6422 -0.1299 0.075 Uiso 1 1 calc R . .
H14C H 0.2226 0.7473 -0.1352 0.075 Uiso 1 1 calc R . .

loop_
_atom_site_aniso_label
_atom_site_aniso_U_11
_atom_site_aniso_U_22
_atom_site_aniso_U_33
_atom_site_aniso_U_23
_atom_site_aniso_U_13
_atom_site_aniso_U_12
F1 0.0520(14) 0.0296(12) 0.0429(11) 0.0075(9) 0.0162(10) -0.0012(10)
F2 0.0397(12) 0.0330(12) 0.0493(12) -0.0085(9) 0.0187(10) 0.0021(9)
N1 0.0397(18) 0.0375(19) 0.0226(15) -0.0011(13) 0.0120(14) -0.0028(15)
O1 0.0369(15) 0.0358(15) 0.0428(13) -0.0036(11) 0.0176(12) 0.0011(12)
O2 0.0466(16) 0.0454(16) 0.0304(13) 0.0041(12) 0.0170(12) -0.0055(13)
O3 0.0315(15) 0.0395(15) 0.0367(13) 0.0048(11) 0.0144(12) 0.0012(12)
O4 0.0377(14) 0.0300(14) 0.0271(12) -0.0012(10) 0.0138(11) -0.0028(11)
O5 0.0490(16) 0.0293(14) 0.0344(13) 0.0016(11) 0.0182(12) -0.0023(12)
C1 0.034(2) 0.031(2) 0.0243(17) -0.0010(15) 0.0117(16) 0.0017(16)
C2 0.039(2) 0.027(2) 0.039(2) 0.0010(17) 0.0208(19) 0.0033(17)
C3 0.038(2) 0.030(2) 0.041(2) -0.0078(17) 0.0150(18) -0.0026(17)
C4 0.036(2) 0.040(2) 0.0331(19) -0.0072(17) 0.0103(18) -0.0009(19)
C5 0.034(2) 0.040(2) 0.0296(18) 0.0034(17) 0.0103(17) 0.0021(18)
C6 0.033(2) 0.027(2) 0.0363(19) -0.0016(15) 0.0133(17) -0.0013(16)
C7 0.040(2) 0.028(2) 0.0286(19) -0.0044(16) 0.0143(18) -0.0030(18)
C8 0.036(2) 0.053(3) 0.043(2) -0.0052(18) 0.0180(19) -0.007(2)
C9 0.035(3) 0.101(4) 0.055(2) 0.008(2) 0.012(2) -0.007(2)
C10 0.027(2) 0.030(2) 0.034(2) -0.0005(17) 0.0103(16) -0.0003(17)
C11 0.052(3) 0.044(2) 0.0289(19) -0.0047(17) 0.0133(19) -0.010(2)
C12 0.089(4) 0.048(3) 0.045(2) -0.006(2) 0.026(2) 0.010(2)
C13 0.042(2) 0.052(3) 0.0311(19) 0.0018(18) 0.0180(18) -0.004(2)
C14 0.056(3) 0.048(3) 0.067(3) 0.024(2) 0.011(2) -0.004(2)
F1A 0.0536(14) 0.0274(11) 0.0405(11) -0.0027(9) 0.0160(10) 0.0007(10)
F2A 0.0462(13) 0.0346(12) 0.0476(12) 0.0077(9) 0.0222(11) -0.0028(10)
N1A 0.0364(18) 0.0332(18) 0.0228(14) 0.0009(13) 0.0087(13) -0.0005(14)
O1A 0.0304(14) 0.0356(15) 0.0408(13) 0.0042(11) 0.0141(11) -0.0003(11)
O2A 0.0475(16) 0.0454(16) 0.0358(14) -0.0022(12) 0.0202(12) 0.0034(13)
O3A 0.0322(15) 0.0386(15) 0.0374(13) -0.0024(11) 0.0132(12) -0.0037(12)
O4A 0.0398(15) 0.0274(14) 0.0271(12) -0.0003(10) 0.0136(11) -0.0007(11)
O5A 0.0474(16) 0.0278(14) 0.0332(13) -0.0034(11) 0.0142(12) 0.0028(12)
C1A 0.036(2) 0.025(2) 0.0267(17) 0.0027(15) 0.0136(16) 0.0000(17)
C2A 0.041(2) 0.028(2) 0.0319(19) -0.0008(16) 0.0175(18) -0.0045(17)
C3A 0.040(2) 0.028(2) 0.038(2) 0.0077(16) 0.0143(18) 0.0032(17)
C4A 0.032(2) 0.043(2) 0.0275(18) 0.0093(17) 0.0066(16) -0.0023(19)
C5A 0.037(2) 0.032(2) 0.0298(18) 0.0002(16) 0.0057(17) -0.0024(17)
C6A 0.036(2) 0.023(2) 0.0352(19) 0.0022(15) 0.0138(17) 0.0005(16)
C7A 0.038(2) 0.026(2) 0.0297(19) 0.0041(16) 0.0137(18) -0.0007(17)
C8A 0.036(2) 0.049(3) 0.048(2) 0.0093(19) 0.019(2) 0.0030(19)
C9A 0.033(3) 0.096(4) 0.055(2) 0.013(3) 0.011(2) -0.002(2)
C10A 0.031(2) 0.026(2) 0.035(2) 0.0035(17) 0.0123(17) -0.0023(16)
C11A 0.048(2) 0.035(2) 0.0308(19) 0.0053(16) 0.0109(18) 0.0000(18)
C12A 0.072(3) 0.043(3) 0.055(2) 0.015(2) 0.032(2) 0.001(2)
C13A 0.042(2) 0.050(3) 0.0306(19) -0.0033(17) 0.0152(18) 0.000(2)
C14A 0.048(3) 0.047(3) 0.052(2) -0.0117(19) 0.019(2) -0.008(2)

loop_
_atom_type_symbol
_atom_type_description
_atom_type_scat_dispersion_real
_atom_type_scat_dispersion_imag
_atom_type_scat_source
C C 0.0033 0.0016 'International Tables Vol C Tables 4.2.6.8 and 6.1.1.4'
F F 0.0171 0.0103 'International Tables Vol C Tables 4.2.6.8 and 6.1.1.4'
N N 0.0061 0.0033 'International Tables Vol C Tables 4.2.6.8 and 6.1.1.4'
O O 0.0106 0.0060 'International Tables Vol C Tables 4.2.6.8 and 6.1.1.4'
H H 0.0000 0.0000 'International Tables Vol C Tables 4.2.6.8 and 6.1.1.4'

loop_
_geom_angle_atom_site_label_1
_geom_angle_atom_site_label_2
_geom_angle_atom_site_label_3
_geom_angle
_geom_angle_site_symmetry_1
_geom_angle_site_symmetry_3
_geom_angle_publ_flag
C10 N1 C11 117.5(3) . . ?
C10 N1 C13 123.9(3) . . ?
C11 N1 C13 118.6(2) . . ?
C3 O1 C6 96.1(2) . . ?
C7 O3 C8 116.7(3) . . ?
C10 O4 C1 114.7(2) . . ?
O4 C1 C7 111.4(3) . . ?
O4 C1 C6 110.6(2) . . ?
C7 C1 C6 116.3(3) . . ?
O4 C1 C2 106.0(2) . . ?
C7 C1 C2 112.8(3) . . ?
C6 C1 C2 98.5(3) . . ?
F1 C2 F2 105.2(3) . . ?
F1 C2 C3 112.3(3) . . ?
F2 C2 C3 112.5(3) . . ?
F1 C2 C1 112.0(2) . . ?
F2 C2 C1 111.8(3) . . ?
C3 C2 C1 103.2(3) . . ?
O1 C3 C4 102.9(3) . . ?
O1 C3 C2 99.4(2) . . ?
C4 C3 C2 106.6(3) . . ?
C5 C4 C3 105.7(3) . . ?
C4 C5 C6 106.0(3) . . ?
O1 C6 C5 101.7(3) . . ?
O1 C6 C1 99.8(2) . . ?
C5 C6 C1 108.3(3) . . ?
O2 C7 O3 125.8(3) . . ?
O2 C7 C1 124.0(3) . . ?
O3 C7 C1 110.1(3) . . ?
O3 C8 C9 107.7(3) . . ?
O5 C10 N1 126.5(3) . . ?
O5 C10 O4 121.7(3) . . ?
N1 C10 O4 111.8(3) . . ?
N1 C11 C12 113.0(3) . . ?
N1 C13 C14 111.9(3) . . ?
C10A N1A C11A 118.4(3) . . ?
C10A N1A C13A 123.1(3) . . ?
C11A N1A C13A 118.3(2) . . ?
C3A O1A C6A 96.8(2) . . ?
C7A O3A C8A 116.9(2) . . ?
C10A O4A C1A 115.2(2) . . ?
O4A C1A C7A 111.9(3) . . ?
O4A C1A C6A 111.3(2) . . ?
C7A C1A C6A 116.7(3) . . ?
O4A C1A C2A 105.3(2) . . ?
C7A C1A C2A 111.4(3) . . ?
C6A C1A C2A 98.9(3) . . ?
F1A C2A F2A 105.8(3) . . ?
F1A C2A C3A 111.6(3) . . ?
F2A C2A C3A 111.8(2) . . ?
F1A C2A C1A 112.7(2) . . ?
F2A C2A C1A 112.3(3) . . ?
C3A C2A C1A 102.8(3) . . ?
O1A C3A C4A 102.1(3) . . ?
O1A C3A C2A 98.9(2) . . ?
C4A C3A C2A 105.7(3) . . ?
C5A C4A C3A 105.4(3) . . ?
C4A C5A C6A 106.9(3) . . ?
O1A C6A C5A 101.6(3) . . ?
O1A C6A C1A 99.9(2) . . ?
C5A C6A C1A 108.8(3) . . ?
O2A C7A O3A 125.5(3) . . ?
O2A C7A C1A 124.9(3) . . ?
O3A C7A C1A 109.5(3) . . ?
O3A C8A C9A 107.0(3) . . ?
O5A C10A N1A 127.6(3) . . ?
O5A C10A O4A 121.5(3) . . ?
N1A C10A O4A 110.8(3) . . ?
N1A C11A C12A 112.0(3) . . ?
N1A C13A C14A 112.6(3) . . ?

loop_
_geom_bond_atom_site_label_1
_geom_bond_atom_site_label_2
_geom_bond_distance
_geom_bond_site_symmetry_2
_geom_bond_publ_flag
F1 C2 1.356(3) . ?
F2 C2 1.373(3) . ?
N1 C10 1.329(4) . ?
N1 C11 1.466(4) . ?
N1 C13 1.468(4) . ?
O1 C3 1.436(4) . ?
O1 C6 1.449(4) . ?
O2 C7 1.203(4) . ?
O3 C7 1.325(4) . ?
O3 C8 1.451(4) . ?
O4 C10 1.377(4) . ?
O4 C1 1.427(3) . ?
O5 C10 1.218(4) . ?
C1 C7 1.525(4) . ?
C1 C6 1.550(4) . ?
C1 C2 1.567(4) . ?
C2 C3 1.525(5) . ?
C3 C4 1.500(4) . ?
C4 C5 1.321(5) . ?
C5 C6 1.520(4) . ?
C8 C9 1.492(5) . ?
C11 C12 1.505(5) . ?
C13 C14 1.513(5) . ?
F1A C2A 1.348(3) . ?
F2A C2A 1.364(3) . ?
N1A C10A 1.330(4) . ?
N1A C11A 1.464(4) . ?
N1A C13A 1.468(4) . ?
O1A C3A 1.436(4) . ?
O1A C6A 1.441(4) . ?
O2A C7A 1.204(3) . ?
O3A C7A 1.334(4) . ?
O3A C8A 1.451(4) . ?
O4A C10A 1.385(4) . ?
O4A C1A 1.427(3) . ?
O5A C10A 1.216(4) . ?
C1A C7A 1.517(4) . ?
C1A C6A 1.548(4) . ?
C1A C2A 1.567(4) . ?
C2A C3A 1.549(5) . ?
C3A C4A 1.519(4) . ?
C4A C5A 1.309(5) . ?
C5A C6A 1.506(4) . ?
C8A C9A 1.497(5) . ?
C11A C12A 1.511(5) . ?
C13A C14A 1.515(5) . ?
